data_8100888
loop_
_publ_author_name
'Mormann, Thomas J.'
'Jeitschko, Wolfgang'

_publ_section_title
;
Crystal structure of mercury(II) trihydrogenhexaoxoiodate(VII), HgH~3~IO~6~
;
_journal_issue 1
_journal_name_full 'Zeitschrift f\"ur Kristallographie - New Crystal Structures'
_journal_page_first 1
_journal_page_last 2
_journal_paper_doi 10.1524/ncrs.2001.216.14.1
_journal_volume 216
_journal_year 2001
_chemical_formula_structural 'Hg H3 I O6'
_chemical_formula_sum 'H3 Hg I O6'
_chemical_formula_weight 426.51
_space_group_IT_number 1
_symmetry_cell_setting triclinic
_symmetry_space_group_name_Hall 'P 1'
_symmetry_space_group_name_H-M 'P 1'
_cell_angle_alpha 65.307(6)
_cell_angle_beta 76.451(6)
_cell_angle_gamma 63.859(7)
_cell_formula_units_Z 1
_cell_length_a 4.8085(7)
_cell_length_b 5.3115(7)
_cell_length_c 5.6116(8)
_cell_measurement_temperature 293(2)
_cell_volume 116.68(3)
_diffrn_ambient_temperature 293(2)
_exptl_crystal_density_diffrn 6.070
_cod_database_code 8100888

loop_
_symmetry_equiv_pos_as_xyz
'x, y, z'

loop_
_atom_site_label
_atom_site_type_symbol
_atom_site_fract_x
_atom_site_fract_y
_atom_site_fract_z
_atom_site_U_iso_or_equiv
_atom_site_adp_type
_atom_site_occupancy
_atom_site_symmetry_multiplicity
_atom_site_Wyckoff_symbol
_atom_site_calc_flag
_atom_site_refinement_flags
_atom_site_disorder_assembly
_atom_site_disorder_group
Hg1 Hg 0.0000 0.0000 0.0000 0.01468(19) Uani 1 1 a d S . .
I1 I 0.52212(14) 0.52248(15) 0.48254(14) 0.00777(15) Uani 1 1 a d S . .
O1 O 0.7799(16) 0.4264(16) 0.7348(14) 0.0121(9) Uiso 1 1 a d S . .
O2 O 0.5422(15) 0.8900(15) 0.3179(14) 0.0116(9) Uiso 1 1 a d S . .
O3 O 0.5049(17) 0.1288(17) 0.6672(15) 0.0132(10) Uiso 1 1 a d S . .
H3 H 0.58(5) 0.13(5) 0.68(4) 0.020 Uiso 1 1 a d S . .
O4 O 0.2710(16) 0.5785(16) 0.2407(14) 0.0127(10) Uiso 1 1 a d S . .
O5 O 0.8700(17) 0.3415(18) 0.2739(16) 0.0149(11) Uiso 1 1 a d S . .
H5 H 0.90(5) 0.31(4) 0.35(4) 0.022 Uiso 1 1 a d S . .
O6 O 0.1726(18) 0.6679(17) 0.7013(15) 0.0139(11) Uiso 1 1 a d S . .
H6 H 0.19(5) 0.61(5) 0.79(4) 0.021 Uiso 1 1 a d S . .

loop_
_atom_site_aniso_label
_atom_site_aniso_U_11
_atom_site_aniso_U_22
_atom_site_aniso_U_33
_atom_site_aniso_U_23
_atom_site_aniso_U_13
_atom_site_aniso_U_12
Hg1 0.0160(3) 0.0118(2) 0.0127(2) -0.00171(15) -0.00476(16) -0.00303(14)
I1 0.0084(3) 0.0067(3) 0.0088(3) -0.0026(3) -0.0024(2) -0.0026(2)

loop_
_geom_bond_atom_site_label_1
_geom_bond_atom_site_label_2
_geom_bond_distance
_geom_bond_site_symmetry_2
_geom_bond_publ_flag
Hg1 O4 2.064(7) 1_545 ?
Hg1 O1 2.067(7) 1_454 ?
Hg1 O2 2.606(7) 1_445 ?
Hg1 O5 2.631(8) 1_455 ?
Hg1 06 2.672(8) 1_544 ?
Hg1 O3 2.850(8) 1_554 ?
Hg1 O3 3.034(7) 1_454 ?
Hg1 O2 3.207(7) 1_545 ?
Hg1 I1 3.4503(9) 1_545 ?
Hg1 O5 3.460(8) 1_445 ?
Hg1 I1 3.4911(9) 1_454 ?
Hg1 06 3.614(8) 1_554 ?
Hg1 06 3.705(8) 1_545 ?
Hg1 O5 3.782(8) 1_454 ?
Hg1 O4 3.913(7) 1_455 ?
Hg1 I1 3.9405(7) 1_445 ?
Hg1 O1 4.082(7) 1_544 ?
Hg1 O3 4.084(7) 1_455 ?
Hg1 06 4.116(7) 1_454 ?
Hg1 O2 4.200(7) 1_544 ?
Hg1 O1 4.208(8) 1_445 ?
Hg1 O5 4.210(8) 1_545 ?
Hg1 I1 4.2495(8) 1_455 ?
Hg1 I1 4.2772(8) 1_544 ?
Hg1 I1 4.2927(7) 1_554 ?
I1 O2 1.814(7) . ?
I1 O1 1.861(7) . ?
I1 O4 1.872(7) . ?
I1 06 1.900(8) . ?
I1 O5 1.923(8) . ?
I1 O3 1.938(8) . ?
I1 Hg1 3.4503(9) 1_565 ?
I1 Hg1 3.4911(9) 1_656 ?
I1 O4 3.635(8) 1_655 ?
I1 O1 3.693(7) 1_455 ?
I1 O3 3.737(7) 1_565 ?
I1 O2 3.797(7) 1_545 ?
I1 Hg1 3.9405(7) 1_665 ?
I1 O5 3.946(8) 1_465 ?
I1 06 4.065(8) 1_645 ?
I1 06 4.075(8) 1_655 ?
I1 O5 4.177(8) 1_455 ?
I1 O4 4.240(7) 1_556 ?
I1 Hg1 4.2495(8) 1_655 ?
I1 O1 4.266(7) 1_554 ?
I1 Hg1 4.2772(8) 1_566 ?
I1 Hg1 4.2927(7) 1_556 ?
I1 O3 4.353(8) 1_564 ?
I1 O2 4.393(7) 1_455 ?
I1 O3 4.422(7) 1_655 ?
O1 Hg1 2.067(7) 1_656 ?
O1 O2 2.608(10) . ?
O1 06 2.639(10) . ?
O1 O3 2.640(10) . ?
O1 06 2.648(11) 1_655 ?
O1 O5 2.713(10) . ?
O1 O5 2.974(10) 1_556 ?
O1 O3 3.134(10) 1_655 ?
O1 O3 3.243(10) 1_565 ?
O1 O4 3.265(11) 1_655 ?
O1 O4 3.409(10) 1_556 ?
O1 O2 3.669(10) 1_546 ?
O1 06 3.687(10) 1_645 ?
O1 I1 3.693(7) 1_655 ?
O1 O4 3.727(10) . ?
O1 Hg1 4.082(7) 1_566 ?
O1 O4 4.124(9) 1_646 ?
O1 Hg1 4.208(8) 1_665 ?
O1 I1 4.266(7) 1_556 ?
O1 O2 4.402(9) 1_645 ?
O1 Hg1 4.471(7) 1_666 ?
O1 O2 4.536(9) 1_556 ?
O1 O2 4.570(10) 1_646 ?
O1 O4 4.586(10) 1_656 ?
O2 Hg1 2.606(7) 1_665 ?
O2 06 2.667(11) . ?
O2 O3 2.682(10) 1_565 ?
O2 O4 2.719(10) . ?
O2 O5 2.721(10) . ?
O2 O5 3.051(10) 1_465 ?
O2 O4 3.160(9) 1_655 ?
O2 O4 3.162(10) 1_565 ?
O2 Hg1 3.207(7) 1_565 ?
O2 O5 3.309(11) 1_565 ?
O2 O3 3.348(10) 1_564 ?
O2 06 3.605(10) 1_655 ?
O2 O1 3.669(10) 1_564 ?
O2 O3 3.751(11) . ?
O2 I1 3.797(7) 1_565 ?
O2 06 4.083(10) 1_564 ?
O2 Hg1 4.200(7) 1_566 ?
O2 06 4.230(10) 1_654 ?
O2 I1 4.393(7) 1_655 ?
O2 O1 4.402(9) 1_465 ?
O2 I1 4.476(7) 1_564 ?
O2 O1 4.536(9) 1_554 ?
O2 O1 4.570(10) 1_464 ?
O3 O4 2.611(10) . ?
O3 06 2.660(10) . ?
O3 O5 2.660(11) . ?
O3 O2 2.682(10) 1_545 ?
O3 Hg1 2.850(8) 1_556 ?
O3 Hg1 3.034(7) 1_656 ?
O3 06 3.051(10) 1_645 ?
O3 O1 3.134(10) 1_455 ?
O3 O1 3.243(10) 1_545 ?
O3 O2 3.348(10) 1_546 ?
O3 06 3.391(11) 1_545 ?
O3 O4 3.675(11) 1_546 ?
O3 O5 3.675(11) 1_455 ?
O3 I1 3.737(7) 1_545 ?
O3 O5 4.074(11) 1_546 ?
O3 Hg1 4.084(7) 1_655 ?
O3 O5 4.182(10) 1_456 ?
O3 I1 4.353(8) 1_546 ?
O3 I1 4.422(7) 1_455 ?
O3 O4 4.437(10) 1_556 ?
O3 O4 4.480(9) 1_645 ?
O3 O4 4.547(10) 1_646 ?
O4 Hg1 2.064(7) 1_565 ?
O4 O5 2.603(10) . ?
O4 O5 2.667(11) 1_455 ?
O4 06 2.718(10) . ?
O4 06 2.980(10) 1_554 ?
O4 O2 3.160(9) 1_455 ?
O4 O2 3.162(10) 1_545 ?
O4 O1 3.265(11) 1_455 ?
O4 O1 3.409(10) 1_554 ?
O4 I1 3.635(7) 1_455 ?
O4 O3 3.675(11) 1_564 ?
O4 O5 3.709(10) 1_465 ?
O4 Hg1 3.913(7) 1_655 ?
O4 O1 4.124(9) 1_464 ?
O4 I1 4.240(7) 1_554 ?
O4 Hg1 4.391(8) 1_556 ?
O4 O3 4.437(10) 1_554 ?
O4 O3 4.480(9) 1_465 ?
O4 O3 4.547(10) 1_464 ?
O4 O1 4.586(10) 1_454 ?
O5 Hg1 2.631(8) 1_655 ?
O5 O4 2.667(11) 1_655 ?
O5 O1 2.974(10) 1_554 ?
O5 O2 3.051(10) 1_645 ?
O5 06 3.248(10) 1_645 ?
O5 06 3.290(12) 1_654 ?
O5 O2 3.309(11) 1_545 ?
O5 Hg1 3.460(8) 1_665 ?
O5 O3 3.675(11) 1_655 ?
O5 O4 3.709(10) 1_645 ?
O5 Hg1 3.782(8) 1_656 ?
O5 06 3.819(11) . ?
O5 I1 3.946(8) 1_645 ?
O5 O3 4.074(11) 1_564 ?
O5 I1 4.177(8) 1_655 ?
O5 O3 4.182(10) 1_654 ?
O5 Hg1 4.210(8) 1_565 ?
O5 06 4.267(11) 1_655 ?
O5 06 4.455(10) 1_554 ?
O5 O1 4.618(11) 1_545 ?
06 O1 2.648(11) 1_455 ?
06 Hg1 2.672(8) 1_566 ?
06 O4 2.980(10) 1_556 ?
06 O3 3.051(10) 1_465 ?
06 O5 3.248(10) 1_465 ?
06 O5 3.290(12) 1_456 ?
06 O3 3.391(11) 1_565 ?
